data_7002765
loop_
_publ_author_name
'Tan, Runyu'
'Song, Datong'

_publ_section_title
;
 Reductive dearomatization of a substituted benzene triggered by a
 strong oxidant
;
_journal_coden_ASTM DTARAF
_journal_issue 44
_journal_name_full 'Dalton Transactions'
_journal_page_first 9892
_journal_page_last 9897
_journal_paper_doi 10.1039/b919233f
_journal_year 2009
_chemical_formula_sum 'C72 H46 Cl6 F12 N4 O4 Pt2'
_chemical_formula_weight 1862.01
_space_group_IT_number 14
_symmetry_cell_setting monoclinic
_symmetry_space_group_name_Hall '-P 2yn'
_symmetry_space_group_name_H-M 'P 1 21/n 1'
_atom_sites_solution_hydrogens geom
_atom_sites_solution_primary direct
_atom_sites_solution_secondary difmap
_audit_creation_method SHELXL-97
_cell_angle_alpha 90.00
_cell_angle_beta 96.6500(10)
_cell_angle_gamma 90.00
_cell_formula_units_Z 2
_cell_length_a 10.0461(2)
_cell_length_b 21.5220(4)
_cell_length_c 15.2720(4)
_cell_measurement_reflns_used 28705
_cell_measurement_temperature 150(2)
_cell_measurement_theta_max 27.53
_cell_measurement_theta_min 2.31
_cell_volume 3279.78(12)
_computing_structure_refinement 'SHELXL-97 (Sheldrick, 2008)'
_computing_structure_solution 'SHELXS-97 (Sheldrick, 2008)'
_diffrn_ambient_temperature 150(2)
_diffrn_measured_fraction_theta_full 0.994
_diffrn_measured_fraction_theta_max 0.994
_diffrn_radiation_monochromator graphite
_diffrn_radiation_source 'fine-focus sealed tube'
_diffrn_radiation_type MoK\a
_diffrn_radiation_wavelength 0.71073
_diffrn_reflns_av_R_equivalents 0.0513
_diffrn_reflns_av_sigmaI/netI 0.0594
_diffrn_reflns_limit_h_max 13
_diffrn_reflns_limit_h_min -12
_diffrn_reflns_limit_k_max 19
_diffrn_reflns_limit_k_min -27
_diffrn_reflns_limit_l_max 19
_diffrn_reflns_limit_l_min -18
_diffrn_reflns_number 28705
_diffrn_reflns_theta_full 27.53
_diffrn_reflns_theta_max 27.53
_diffrn_reflns_theta_min 2.31
_exptl_absorpt_coefficient_mu 4.595
_exptl_absorpt_correction_T_max 0.837
_exptl_absorpt_correction_T_min 0.694
_exptl_absorpt_correction_type multi-scan
_exptl_absorpt_process_details 'Bruker Apex 2'
_exptl_crystal_colour yellow
_exptl_crystal_density_diffrn 1.885
_exptl_crystal_density_method 'not measured'
_exptl_crystal_description block
_exptl_crystal_F_000 1808
_exptl_crystal_size_max 0.08
_exptl_crystal_size_mid 0.08
_exptl_crystal_size_min 0.04
_refine_diff_density_max 1.357
_refine_diff_density_min -1.526
_refine_diff_density_rms 0.152
_refine_ls_extinction_method none
_refine_ls_goodness_of_fit_ref 1.017
_refine_ls_hydrogen_treatment constr
_refine_ls_matrix_type full
_refine_ls_number_parameters 398
_refine_ls_number_reflns 7506
_refine_ls_number_restraints 0
_refine_ls_restrained_S_all 1.017
_refine_ls_R_factor_all 0.0619
_refine_ls_R_factor_gt 0.0368
_refine_ls_shift/su_max 0.003
_refine_ls_shift/su_mean 0.000
_refine_ls_structure_factor_coef Fsqd
_refine_ls_weighting_details 'calc w=1/[\s^2^(Fo^2^)+(0.0293P)^2^+9.7756P] where P=(Fo^2^+2Fc^2^)/3'
_refine_ls_weighting_scheme calc
_refine_ls_wR_factor_gt 0.0736
_refine_ls_wR_factor_ref 0.0817
_reflns_number_gt 5621
_reflns_number_total 7506
_reflns_threshold_expression >2sigma(I)
_cod_data_source_file B919233F.txt
_cod_data_source_block 2b
_cod_original_sg_symbol_H-M P2(1)/n
_cod_database_code 7002765

loop_
_symmetry_equiv_pos_as_xyz
'x, y, z'
'-x+1/2, y+1/2, -z+1/2'
'-x, -y, -z'
'x-1/2, -y-1/2, z-1/2'

loop_
_atom_site_label
_atom_site_type_symbol
_atom_site_fract_x
_atom_site_fract_y
_atom_site_fract_z
_atom_site_U_iso_or_equiv
_atom_site_adp_type
_atom_site_occupancy
_atom_site_symmetry_multiplicity
_atom_site_calc_flag
_atom_site_refinement_flags
_atom_site_disorder_assembly
_atom_site_disorder_group
Pt1 Pt 1.034842(19) 0.132312(8) 0.400071(12) 0.01491(6) Uani 1 1 d . . .
Cl1 Cl 1.08394(14) 0.21541(6) 0.29963(9) 0.0262(3) Uani 1 1 d . . .
Cl2 Cl 0.2695(13) 0.0901(5) 0.0808(7) 0.158(6) Uani 0.50 1 d P A 1
Cl2A Cl 0.3434(9) 0.1153(4) 0.0906(4) 0.099(3) Uani 0.50 1 d P B 2
Cl3 Cl 0.4500(10) 0.1802(5) 0.1636(7) 0.133(4) Uani 0.50 1 d P A 1
Cl3A Cl 0.4888(8) 0.2020(4) 0.2117(5) 0.081(2) Uani 0.50 1 d P B 2
F1 F 1.5304(6) 0.13029(19) 0.8854(3) 0.0855(19) Uani 1 1 d . . .
F2 F 1.5074(5) 0.03833(18) 0.9253(2) 0.0620(12) Uani 1 1 d . . .
F3 F 1.3366(6) 0.0961(3) 0.8934(3) 0.0931(18) Uani 1 1 d . . .
F4 F 0.9992(11) 0.1144(5) 0.8322(7) 0.050(3) Uiso 0.50 1 d P . .
F4A F 1.0100(12) 0.1290(6) 0.8207(8) 0.056(4) Uiso 0.50 1 d P . .
F5 F 0.8626(9) 0.1035(5) 0.9163(6) 0.052(2) Uiso 0.50 1 d P . .
F5A F 0.8465(12) 0.1290(6) 0.9096(8) 0.083(4) Uiso 0.50 1 d P C .
F6 F 0.8686(9) 0.1918(5) 0.8592(6) 0.051(2) Uiso 0.50 1 d P . .
F6A F 0.8978(13) 0.2047(6) 0.8332(9) 0.090(4) Uiso 0.50 1 d P C .
O1 O 1.4462(4) 0.06071(17) 0.7894(2) 0.0342(10) Uani 1 1 d . . .
O2A O 0.7807(11) 0.1320(5) 0.7687(7) 0.049(3) Uiso 0.50 1 d P C 2
O2 O 0.7975(8) 0.1091(4) 0.7788(5) 0.0226(19) Uiso 0.50 1 d P C 1
N1 N 1.1325(4) 0.17924(18) 0.5152(3) 0.0177(9) Uani 1 1 d . . .
N2A N 0.8531(13) 0.1781(6) 0.4208(8) 0.017(3) Uiso 0.50 1 d P C 2
N2 N 0.8539(12) 0.1770(6) 0.4404(8) 0.016(3) Uiso 0.50 1 d P C 1
C1 C 1.1390(5) 0.2409(2) 0.5083(3) 0.0224(11) Uani 1 1 d . . .
H1 H 1.0818 0.2607 0.4629 0.027 Uiso 1 1 calc R C .
C1S C 0.3204(19) 0.1245(8) 0.1754(12) 0.068(5) Uiso 0.50 1 d P A 1
H1SA H 0.3545 0.0928 0.2193 0.081 Uiso 0.50 1 calc PR A 1
H1SB H 0.2435 0.1457 0.1976 0.081 Uiso 0.50 1 calc PR A 1
C1SA C 0.3706(15) 0.1439(7) 0.2000(9) 0.041(3) Uiso 0.50 1 d P B 2
H1SC H 0.2850 0.1601 0.2172 0.050 Uiso 0.50 1 calc PR B 2
H1SD H 0.4002 0.1094 0.2404 0.050 Uiso 0.50 1 calc PR B 2
C2 C 1.2258(6) 0.2779(2) 0.5645(4) 0.0264(12) Uani 1 1 d . C .
H2 H 1.2268 0.3218 0.5578 0.032 Uiso 1 1 calc R . .
C3 C 1.3073(6) 0.2498(2) 0.6279(3) 0.0247(12) Uani 1 1 d . . .
H3 H 1.3707 0.2739 0.6644 0.030 Uiso 1 1 calc R C .
C4 C 1.3004(5) 0.1842(2) 0.6414(3) 0.0207(11) Uani 1 1 d . C .
C5 C 1.3829(6) 0.1554(3) 0.7101(3) 0.0252(12) Uani 1 1 d . . .
H5 H 1.4486 0.1784 0.7463 0.030 Uiso 1 1 calc R C .
C6 C 1.3664(5) 0.0942(2) 0.7233(3) 0.0240(12) Uani 1 1 d . C .
C7 C 1.2730(5) 0.0591(2) 0.6712(3) 0.0211(11) Uani 1 1 d . . .
H7 H 1.2626 0.0165 0.6854 0.025 Uiso 1 1 calc R C .
C8 C 1.1943(5) 0.0834(2) 0.5994(3) 0.0165(10) Uani 1 1 d . C .
C9 C 1.2073(5) 0.1489(2) 0.5839(3) 0.0196(11) Uani 1 1 d . . .
C10 C 1.4576(8) 0.0823(3) 0.8714(4) 0.0453(18) Uani 1 1 d . . .
C11A C 0.7885(14) 0.2225(6) 0.3784(8) 0.0234(12) Uiso 0.50 1 d P C 2
H11A H 0.8053 0.2297 0.3193 0.028 Uiso 0.50 1 calc PR C 2
C11 C 0.7924(14) 0.2279(6) 0.4014(7) 0.0200(11) Uiso 0.50 1 d P C 1
H11 H 0.8120 0.2410 0.3449 0.024 Uiso 0.50 1 calc PR C 1
C12A C 0.6965(12) 0.2603(6) 0.4127(8) 0.0234(12) Uiso 0.50 1 d P C 2
H12A H 0.6528 0.2926 0.3781 0.028 Uiso 0.50 1 calc PR C 2
C12 C 0.6976(11) 0.2615(5) 0.4465(8) 0.0200(11) Uiso 0.50 1 d P C 1
H12 H 0.6496 0.2953 0.4181 0.024 Uiso 0.50 1 calc PR C 1
C13A C 0.6689(13) 0.2504(6) 0.4980(8) 0.0234(12) Uiso 0.50 1 d P C 2
H13A H 0.6069 0.2759 0.5240 0.028 Uiso 0.50 1 calc PR C 2
C13 C 0.6760(12) 0.2453(5) 0.5293(7) 0.0200(11) Uiso 0.50 1 d P C 1
H13 H 0.6154 0.2685 0.5598 0.024 Uiso 0.50 1 calc PR C 1
C14A C 0.7371(9) 0.2002(4) 0.5463(5) 0.0234(12) Uiso 0.50 1 d PG C 2
C15A C 0.7240(8) 0.1899(4) 0.6347(5) 0.0234(12) Uiso 0.50 1 d PG C 2
H15A H 0.6659 0.2153 0.6641 0.028 Uiso 0.50 1 calc PR C 2
C16A C 0.7960(9) 0.1425(4) 0.6802(4) 0.0234(12) Uiso 0.50 1 d PG C 2
C17A C 0.8811(10) 0.1053(4) 0.6372(5) 0.0234(12) Uiso 0.50 1 d PG C 2
H17A H 0.9303 0.0729 0.6682 0.028 Uiso 0.50 1 calc PR C 2
C18A C 0.8941(11) 0.1156(5) 0.5487(6) 0.0234(12) Uiso 0.50 1 d PG C 2
C19A C 0.8221(11) 0.1630(5) 0.5033(4) 0.0234(12) Uiso 0.50 1 d PG C 2
C14 C 0.7449(8) 0.1932(4) 0.5703(5) 0.0200(11) Uiso 0.50 1 d PG C 1
C15 C 0.7404(8) 0.1776(4) 0.6583(5) 0.0200(11) Uiso 0.50 1 d PG C 1
H15B H 0.6840 0.2002 0.6927 0.024 Uiso 0.50 1 calc PR C 1
C16 C 0.8182(8) 0.1290(4) 0.6958(4) 0.0200(11) Uiso 0.50 1 d PG C 1
C17 C 0.9006(9) 0.0959(4) 0.6453(5) 0.0200(11) Uiso 0.50 1 d PG C 1
H17B H 0.9538 0.0627 0.6710 0.024 Uiso 0.50 1 calc PR C 1
C18 C 0.9052(10) 0.1115(5) 0.5574(5) 0.0200(11) Uiso 0.50 1 d PG C 1
C19 C 0.8274(10) 0.1602(5) 0.5199(4) 0.0200(11) Uiso 0.50 1 d PG C 1
C20A C 0.8942(12) 0.1438(6) 0.8421(8) 0.0234(12) Uiso 0.50 1 d P C 2
C20 C 0.8682(11) 0.1243(5) 0.8316(8) 0.0200(11) Uiso 0.50 1 d P C 1
C21 C 1.2210(5) 0.0969(2) 0.3911(3) 0.0172(10) Uani 1 1 d . C .
C22 C 1.3325(5) 0.1356(3) 0.4032(4) 0.0281(12) Uani 1 1 d . . .
H22 H 1.3203 0.1791 0.4091 0.034 Uiso 1 1 calc R C .
C23 C 1.4626(6) 0.1116(3) 0.4070(5) 0.0447(17) Uani 1 1 d . C .
H23 H 1.5375 0.1387 0.4165 0.054 Uiso 1 1 calc R . .
C24 C 1.4820(6) 0.0498(3) 0.3972(5) 0.0484(18) Uani 1 1 d . . .
H24 H 1.5704 0.0335 0.4010 0.058 Uiso 1 1 calc R C .
C25 C 1.3739(6) 0.0105(3) 0.3817(4) 0.0377(15) Uani 1 1 d . C .
H25 H 1.3872 -0.0326 0.3720 0.045 Uiso 1 1 calc R . .
C26 C 1.2460(5) 0.0340(2) 0.3804(3) 0.0237(12) Uani 1 1 d . . .
H26 H 1.1722 0.0062 0.3718 0.028 Uiso 1 1 calc R C .
C27 C 0.9447(5) 0.0909(2) 0.2870(3) 0.0231(12) Uani 1 1 d . C .
C28A C 0.800(2) 0.0972(11) 0.2689(15) 0.0281(18) Uiso 0.50 1 d P C 2
H28A H 0.7522 0.1158 0.3120 0.034 Uiso 0.50 1 calc PR C 2
C28 C 0.815(2) 0.0933(11) 0.2613(15) 0.0284(18) Uiso 0.50 1 d P C 1
H28 H 0.7573 0.1110 0.2999 0.034 Uiso 0.50 1 calc PR C 1
C29A C 0.7316(14) 0.0771(7) 0.1916(9) 0.0281(18) Uiso 0.50 1 d P C 2
H29A H 0.6374 0.0829 0.1807 0.034 Uiso 0.50 1 calc PR C 2
C29 C 0.7563(15) 0.0698(7) 0.1763(10) 0.0284(18) Uiso 0.50 1 d P C 1
H29 H 0.6621 0.0709 0.1605 0.034 Uiso 0.50 1 calc PR C 1
C30A C 0.7984(13) 0.0488(6) 0.1306(9) 0.0281(18) Uiso 0.50 1 d P C 2
H30A H 0.7519 0.0372 0.0753 0.034 Uiso 0.50 1 calc PR C 2
C30 C 0.8404(14) 0.0457(6) 0.1182(9) 0.0284(18) Uiso 0.50 1 d P C 1
H30 H 0.8035 0.0270 0.0645 0.034 Uiso 0.50 1 calc PR C 1
C31A C 0.9387(14) 0.0364(6) 0.1491(9) 0.0281(18) Uiso 0.50 1 d P C 2
H31A H 0.9849 0.0132 0.1092 0.034 Uiso 0.50 1 calc PR C 2
C31 C 0.9737(13) 0.0491(6) 0.1386(9) 0.0284(18) Uiso 0.50 1 d P C 1
H31 H 1.0304 0.0369 0.0960 0.034 Uiso 0.50 1 calc PR C 1
C32A C 1.0056(14) 0.0595(7) 0.2274(10) 0.0281(18) Uiso 0.50 1 d P C 2
H32A H 1.0994 0.0526 0.2390 0.034 Uiso 0.50 1 calc PR C 2
C32 C 1.0312(15) 0.0702(7) 0.2211(10) 0.0284(18) Uiso 0.50 1 d P C 1
H32 H 1.1259 0.0712 0.2345 0.034 Uiso 0.50 1 calc PR C 1
C33 C 0.9771(5) 0.0683(2) 0.4958(3) 0.0146(10) Uani 1 1 d . . .
C34 C 1.0972(5) 0.0413(2) 0.5473(3) 0.0154(10) Uani 1 1 d . . .
C35 C 1.1164(5) -0.0209(2) 0.5471(3) 0.0160(10) Uani 1 1 d . . .
H35 H 1.1979 -0.0358 0.5776 0.019 Uiso 1 1 calc R . .

loop_
_atom_site_aniso_label
_atom_site_aniso_U_11
_atom_site_aniso_U_22
_atom_site_aniso_U_33
_atom_site_aniso_U_23
_atom_site_aniso_U_13
_atom_site_aniso_U_12
Pt1 0.01720(10) 0.01097(9) 0.01668(10) 0.00212(9) 0.00246(7) -0.00005(9)
Cl1 0.0336(7) 0.0193(6) 0.0258(7) 0.0107(5) 0.0038(6) -0.0015(6)
Cl2 0.295(15) 0.108(7) 0.093(6) 0.002(5) 0.120(9) 0.020(8)
Cl2A 0.138(6) 0.126(7) 0.033(2) 0.009(4) 0.013(3) 0.077(6)
Cl3 0.119(8) 0.121(8) 0.174(10) 0.095(8) 0.083(7) 0.048(6)
Cl3A 0.055(3) 0.095(5) 0.097(5) 0.034(4) 0.029(3) 0.022(3)
F1 0.150(5) 0.039(2) 0.052(3) 0.002(2) -0.057(3) -0.035(3)
F2 0.096(3) 0.042(2) 0.040(2) 0.0142(19) -0.026(2) 0.003(2)
F3 0.111(4) 0.130(5) 0.043(3) 0.016(3) 0.028(3) 0.049(4)
O1 0.047(3) 0.024(2) 0.027(2) -0.0009(17) -0.0137(19) 0.0000(19)
N1 0.022(2) 0.014(2) 0.017(2) -0.0016(17) 0.0056(17) -0.0027(17)
C1 0.029(3) 0.012(2) 0.026(3) 0.001(2) 0.003(2) 0.001(2)
C2 0.043(3) 0.008(2) 0.030(3) 0.000(2) 0.008(3) -0.005(2)
C3 0.034(3) 0.017(3) 0.023(3) -0.006(2) 0.002(2) -0.005(2)
C4 0.027(3) 0.015(3) 0.021(3) -0.008(2) 0.005(2) -0.004(2)
C5 0.031(3) 0.024(3) 0.018(3) -0.004(2) -0.005(2) -0.004(2)
C6 0.030(3) 0.019(3) 0.021(3) 0.001(2) -0.003(2) -0.002(2)
C7 0.030(3) 0.011(2) 0.022(3) -0.001(2) 0.001(2) -0.003(2)
C8 0.020(3) 0.014(2) 0.016(2) 0.0009(19) 0.004(2) 0.000(2)
C9 0.024(3) 0.015(3) 0.021(3) -0.002(2) 0.008(2) -0.003(2)
C10 0.068(5) 0.036(4) 0.028(4) 0.002(3) -0.011(3) 0.005(4)
C21 0.021(3) 0.017(3) 0.015(2) 0.003(2) 0.005(2) -0.002(2)
C22 0.026(3) 0.025(3) 0.034(3) -0.004(3) 0.007(2) -0.005(3)
C23 0.023(3) 0.047(4) 0.066(5) -0.016(4) 0.009(3) -0.009(3)
C24 0.021(3) 0.054(5) 0.072(5) -0.004(4) 0.009(3) 0.013(3)
C25 0.036(4) 0.025(3) 0.054(4) 0.003(3) 0.013(3) 0.008(3)
C26 0.027(3) 0.025(3) 0.021(3) 0.001(2) 0.010(2) -0.002(2)
C27 0.032(3) 0.013(2) 0.023(3) 0.007(2) -0.003(2) -0.005(2)
C33 0.020(3) 0.009(2) 0.016(2) 0.0017(19) 0.007(2) -0.0014(19)
C34 0.020(3) 0.016(2) 0.011(2) 0.0002(19) 0.0060(19) -0.004(2)
C35 0.017(3) 0.022(3) 0.009(2) 0.001(2) 0.0047(19) -0.001(2)

loop_
_atom_type_symbol
_atom_type_description
_atom_type_scat_dispersion_real
_atom_type_scat_dispersion_imag
_atom_type_scat_source
C C 0.0033 0.0016 'International Tables Vol C Tables 4.2.6.8 and 6.1.1.4'
H H 0.0000 0.0000 'International Tables Vol C Tables 4.2.6.8 and 6.1.1.4'
N N 0.0061 0.0033 'International Tables Vol C Tables 4.2.6.8 and 6.1.1.4'
O O 0.0106 0.0060 'International Tables Vol C Tables 4.2.6.8 and 6.1.1.4'
F F 0.0171 0.0103 'International Tables Vol C Tables 4.2.6.8 and 6.1.1.4'
Cl Cl 0.1484 0.1585 'International Tables Vol C Tables 4.2.6.8 and 6.1.1.4'
Pt Pt -1.7033 8.3905 'International Tables Vol C Tables 4.2.6.8 and 6.1.1.4'

loop_
_geom_angle_atom_site_label_1
_geom_angle_atom_site_label_2
_geom_angle_atom_site_label_3
_geom_angle
_geom_angle_site_symmetry_1
_geom_angle_site_symmetry_3
_geom_angle_publ_flag
C21 Pt1 C27 95.7(2) . . ?
C21 Pt1 N2A 172.5(4) . . ?
C27 Pt1 N2A 91.3(4) . . ?
C21 Pt1 C33 97.40(18) . . ?
C27 Pt1 C33 99.60(19) . . ?
N2A Pt1 C33 83.8(4) . . ?
C21 Pt1 N1 84.02(17) . . ?
C27 Pt1 N1 177.37(17) . . ?
N2A Pt1 N1 88.8(4) . . ?
C33 Pt1 N1 83.03(16) . . ?
C21 Pt1 N2 166.8(4) . . ?
C27 Pt1 N2 97.3(4) . . ?
N2A Pt1 N2 7.7(5) . . ?
C33 Pt1 N2 78.0(4) . . ?
N1 Pt1 N2 83.1(3) . . ?
C21 Pt1 Cl1 88.72(14) . . ?
C27 Pt1 Cl1 83.77(14) . . ?
N2A Pt1 Cl1 89.6(3) . . ?
C33 Pt1 Cl1 172.64(13) . . ?
N1 Pt1 Cl1 93.61(11) . . ?
N2 Pt1 Cl1 95.1(3) . . ?
C10 O1 C6 118.4(5) . . ?
C16A O2A C20A 121.9(10) . . ?
C20 O2 C16 116.3(10) . . ?
C1 N1 C9 120.1(4) . . ?
C1 N1 Pt1 115.0(3) . . ?
C9 N1 Pt1 123.5(3) . . ?
C11A N2A C19A 118.9(12) . . ?
C11A N2A Pt1 131.3(10) . . ?
C19A N2A Pt1 108.4(8) . . ?
C19 N2 C11 119.5(11) . . ?
C19 N2 Pt1 113.4(8) . . ?
C11 N2 Pt1 125.1(9) . . ?
N1 C1 C2 123.5(5) . . ?
Cl2 C1S Cl3 111.5(11) . . ?
Cl3A C1SA Cl2A 112.3(9) . . ?
C3 C2 C1 118.1(5) . . ?
C2 C3 C4 121.0(5) . . ?
C5 C4 C9 120.8(5) . . ?
C5 C4 C3 120.7(5) . . ?
C9 C4 C3 118.5(5) . . ?
C6 C5 C4 118.1(5) . . ?
C5 C6 C7 122.4(5) . . ?
C5 C6 O1 122.4(5) . . ?
C7 C6 O1 115.1(4) . . ?
C8 C7 C6 122.6(5) . . ?
C7 C8 C9 116.6(4) . . ?
C7 C8 C34 118.2(4) . . ?
C9 C8 C34 125.1(4) . . ?
N1 C9 C4 118.4(4) . . ?
N1 C9 C8 122.4(4) . . ?
C4 C9 C8 119.1(5) . . ?
F1 C10 F2 108.1(6) . . ?
F1 C10 O1 115.4(6) . . ?
F2 C10 O1 108.8(5) . . ?
F1 C10 F3 107.6(6) . . ?
F2 C10 F3 107.1(6) . . ?
O1 C10 F3 109.5(6) . . ?
N2A C11A C12A 124.6(12) . . ?
N2 C11 C12 119.2(11) . . ?
C11A C12A C13A 119.0(11) . . ?
C13 C12 C11 120.5(11) . . ?
C12A C13A C14A 117.6(11) . . ?
C12 C13 C14 119.4(10) . . ?
C15A C14A C19A 120.0 . . ?
C15A C14A C13A 121.7(7) . . ?
C19A C14A C13A 118.3(7) . . ?
C14A C15A C16A 120.0 . . ?
C15A C16A C17A 120.0 . . ?
C15A C16A O2A 119.6(7) . . ?
C17A C16A O2A 120.4(7) . . ?
C18A C17A C16A 120.0 . . ?
C17A C18A C19A 120.0 . . ?
C17A C18A C33 120.3(6) . . ?
C19A C18A C33 119.3(5) . . ?
N2A C19A C18A 118.2(8) . . ?
N2A C19A C14A 121.0(8) . . ?
C18A C19A C14A 120.0 . . ?
C15 C14 C19 120.0 . . ?
C15 C14 C13 123.1(6) . . ?
C19 C14 C13 116.7(6) . . ?
C14 C15 C16 120.0 . . ?
O2 C16 C17 120.9(6) . . ?
O2 C16 C15 118.4(6) . . ?
C17 C16 C15 120.0 . . ?
C16 C17 C18 120.0 . . ?
C19 C18 C17 120.0 . . ?
C19 C18 C33 118.6(5) . . ?
C17 C18 C33 120.5(5) . . ?
N2 C19 C18 114.9(8) . . ?
N2 C19 C14 124.4(8) . . ?
C18 C19 C14 120.0 . . ?
F5A C20A F4A 127.0(13) . . ?
F5A C20A F6A 111.3(13) . . ?
F4A C20A F6A 100.6(11) . . ?
F4A C20A F5 109.2(11) . . ?
F6A C20A F5 131.9(12) . . ?
F5A C20A O2A 104.0(11) . . ?
F4A C20A O2A 113.2(11) . . ?
F6A C20A O2A 96.8(10) . . ?
O2 C20 F4 121.9(12) . . ?
O2 C20 F5 121.1(11) . . ?
F4 C20 F5 95.2(10) . . ?
F5 C20 F4A 106.1(10) . . ?
O2 C20 F6 119.2(11) . . ?
F5A C20 F6 69.5(9) . . ?
F4 C20 F6 100.4(9) . . ?
F5 C20 F6 92.9(9) . . ?
C26 C21 C22 116.3(5) . . ?
C26 C21 Pt1 123.5(4) . . ?
C22 C21 Pt1 120.0(4) . . ?
C21 C22 C23 121.3(5) . . ?
C24 C23 C22 120.2(6) . . ?
C23 C24 C25 120.1(6) . . ?
C24 C25 C26 119.5(6) . . ?
C25 C26 C21 122.5(5) . . ?
C32A C27 C28A 116.3(11) . . ?
C28 C27 C32 116.7(11) . . ?
C28 C27 Pt1 123.8(9) . . ?
C32A C27 Pt1 126.7(7) . . ?
C28A C27 Pt1 116.9(9) . . ?
C32 C27 Pt1 117.9(7) . . ?
C29A C28A C27 121.9(13) . . ?
C27 C28 C29 122.4(13) . . ?
C30A C29A C28A 119.7(13) . . ?
C30 C29 C28 119.2(13) . . ?
C29A C30A C31A 120.2(13) . . ?
C31 C30 C29 119.6(13) . . ?
C32A C31A C30A 118.0(12) . . ?
C30 C31 C32 121.6(12) . . ?
C27 C32A C31A 123.4(12) . . ?
C31 C32 C27 119.9(11) . . ?
C34 C33 C35 113.6(4) . 3_756 ?
C34 C33 C18 108.7(5) . . ?
C35 C33 C18 111.3(6) 3_756 . ?
C34 C33 C18A 115.1(5) . . ?
C35 C33 C18A 108.7(6) 3_756 . ?
C34 C33 Pt1 110.3(3) . . ?
C35 C33 Pt1 110.3(3) 3_756 . ?
C18 C33 Pt1 102.1(4) . . ?
C18A C33 Pt1 97.7(4) . . ?
C35 C34 C33 119.7(4) . . ?
C35 C34 C8 121.2(4) . . ?
C33 C34 C8 119.1(4) . . ?
C34 C35 C33 126.6(4) . 3_756 ?

loop_
_geom_bond_atom_site_label_1
_geom_bond_atom_site_label_2
_geom_bond_distance
_geom_bond_site_symmetry_2
_geom_bond_publ_flag
Pt1 C21 2.038(5) . ?
Pt1 C27 2.057(5) . ?
Pt1 N2A 2.131(13) . ?
Pt1 C33 2.138(4) . ?
Pt1 N1 2.161(4) . ?
Pt1 N2 2.206(13) . ?
Pt1 Cl1 2.4434(12) . ?
Cl2 C1S 1.65(2) . ?
Cl2A C1SA 1.772(16) . ?
Cl3 C1S 1.79(2) . ?
Cl3A C1SA 1.718(17) . ?
F1 C10 1.269(8) . ?
F2 C10 1.315(7) . ?
F3 C10 1.331(9) . ?
F4 C20A 1.255(17) . ?
F4 C20 1.332(16) . ?
F4A C20A 1.286(17) . ?
F4A C20 1.457(17) . ?
F5 F5A 0.577(15) . ?
F5 C20 1.375(15) . ?
F5 C20A 1.490(16) . ?
F5A C20A 1.227(16) . ?
F5A C20 1.239(16) . ?
F5A F6 1.584(15) . ?
F6 F6A 0.588(15) . ?
F6 C20A 1.103(13) . ?
F6 C20 1.513(14) . ?
F6A C20A 1.318(17) . ?
F6A C20 1.755(17) . ?
O1 C10 1.328(7) . ?
O1 C6 1.412(6) . ?
O2A C16A 1.397(12) . ?
O2A C20A 1.524(16) . ?
O2 C20 1.063(13) . ?
O2 C16 1.378(10) . ?
N1 C1 1.333(6) . ?
N1 C9 1.382(6) . ?
N2A C11A 1.286(19) . ?
N2A C19A 1.371(14) . ?
N2 C19 1.323(14) . ?
N2 C11 1.361(19) . ?
C1 C2 1.400(7) . ?
C2 C3 1.337(7) . ?
C3 C4 1.430(7) . ?
C4 C5 1.405(7) . ?
C4 C9 1.426(7) . ?
C5 C6 1.346(7) . ?
C6 C7 1.383(7) . ?
C7 C8 1.379(7) . ?
C8 C9 1.438(7) . ?
C8 C34 1.492(7) . ?
C11A C12A 1.380(18) . ?
C11 C12 1.434(17) . ?
C12A C13A 1.380(15) . ?
C12 C13 1.353(15) . ?
C13A C14A 1.436(13) . ?
C13 C14 1.425(12) . ?
C14A C15A 1.3900 . ?
C14A C19A 1.3900 . ?
C15A C16A 1.3900 . ?
C16A C17A 1.3900 . ?
C17A C18A 1.3900 . ?
C18A C19A 1.3900 . ?
C18A C33 1.594(7) . ?
C14 C15 1.3900 . ?
C14 C19 1.3900 . ?
C15 C16 1.3900 . ?
C16 C17 1.3900 . ?
C17 C18 1.3900 . ?
C18 C19 1.3900 . ?
C18 C33 1.559(7) . ?
C21 C26 1.390(7) . ?
C21 C22 1.390(7) . ?
C22 C23 1.400(8) . ?
C23 C24 1.356(9) . ?
C24 C25 1.375(9) . ?
C25 C26 1.379(8) . ?
C27 C28 1.32(2) . ?
C27 C32A 1.337(16) . ?
C27 C28A 1.45(2) . ?
C27 C32 1.473(16) . ?
C28A C29A 1.37(3) . ?
C28 C29 1.45(3) . ?
C29A C30A 1.354(17) . ?
C29 C30 1.395(16) . ?
C30A C31A 1.430(17) . ?
C30 C31 1.341(18) . ?
C31A C32A 1.39(2) . ?
C31 C32 1.40(2) . ?
C33 C34 1.480(7) . ?
C33 C35 1.486(7) 3_756 ?
C34 C35 1.352(7) . ?
C35 C33 1.486(7) 3_756 ?
